data_7039451
loop_
_publ_author_name
'Zhao, Minggang'
'Wang, Lixia'
'Zhang, Xiang'
'Zheng, Wenjun'

_publ_section_title
;
 Paddlewheel 1,2,4-diazaphospholide distibines with the shortest
 antimony-antimony single bonds.
;
_journal_issue 26
_journal_name_full 'Dalton transactions (Cambridge, England : 2003)'
_journal_page_first 10505
_journal_page_last 10509
_journal_paper_doi 10.1039/c6dt02039a
_journal_volume 45
_journal_year 2016
_chemical_formula_sum 'C32 H56 N8 P4 Sb2'
_chemical_formula_weight 920.23
_chemical_name_systematic
; 
 ? 
;
_space_group_IT_number 2
_symmetry_cell_setting triclinic
_symmetry_space_group_name_Hall '-P 1'
_symmetry_space_group_name_H-M 'P -1'
_atom_sites_solution_hydrogens geom
_atom_sites_solution_primary direct
_atom_sites_solution_secondary difmap
_audit_creation_method SHELXL-97
_audit_update_record
;
2016-05-21 deposited with the CCDC.
2016-06-03 downloaded from the CCDC.
;
_cell_angle_alpha 90.444(5)
_cell_angle_beta 100.987(5)
_cell_angle_gamma 94.207(5)
_cell_formula_units_Z 2
_cell_length_a 10.4526(6)
_cell_length_b 13.8011(9)
_cell_length_c 15.2389(10)
_cell_measurement_reflns_used 6530
_cell_measurement_temperature 298(2)
_cell_measurement_theta_max 27.5430
_cell_measurement_theta_min 3.5410
_cell_volume 2151.7(2)
_computing_cell_refinement
;
CrysAlisPro, Agilent Technologies,
Version 1.171.37.35 (release 13-08-2014 CrysAlis171 .NET)
(compiled Aug 13 2014,18:06:01)
;
_computing_data_collection
;
CrysAlisPro, Agilent Technologies,
Version 1.171.37.35 (release 13-08-2014 CrysAlis171 .NET)
(compiled Aug 13 2014,18:06:01)
;
_computing_data_reduction
;
CrysAlisPro, Agilent Technologies,
Version 1.171.37.35 (release 13-08-2014 CrysAlis171 .NET)
(compiled Aug 13 2014,18:06:01)
;
_computing_molecular_graphics 'Bruker SHELXTL'
_computing_publication_material 'Bruker SHELXTL'
_computing_structure_refinement 'SHELXL-97 (Sheldrick, 1997)'
_computing_structure_solution 'SHELXS-97 (Sheldrick, 1990)'
_diffrn_ambient_temperature 298(2)
_diffrn_detector 'CCD plate'
_diffrn_detector_area_resol_mean 16.0251
_diffrn_detector_type Eos
_diffrn_measured_fraction_theta_full 0.998
_diffrn_measured_fraction_theta_max 0.998
_diffrn_measurement_device 'four-circle diffractometer'
_diffrn_measurement_device_type 'Xcalibur, Eos'
_diffrn_measurement_method '\w scans'
_diffrn_radiation_monochromator graphite
_diffrn_radiation_probe x-ray
_diffrn_radiation_type 'Mo K\a'
_diffrn_radiation_wavelength 0.71073
_diffrn_reflns_av_R_equivalents 0.0425
_diffrn_reflns_av_unetI/netI 0.0543
_diffrn_reflns_limit_h_max 12
_diffrn_reflns_limit_h_min -12
_diffrn_reflns_limit_k_max 16
_diffrn_reflns_limit_k_min -16
_diffrn_reflns_limit_l_max 18
_diffrn_reflns_limit_l_min -18
_diffrn_reflns_number 20849
_diffrn_reflns_theta_full 25.68
_diffrn_reflns_theta_max 25.68
_diffrn_reflns_theta_min 2.92
_diffrn_source 'Enhance (Mo) X-ray Source'
_diffrn_standards_decay_% nen
_diffrn_standards_interval_count 1.0000
_diffrn_standards_interval_time 11.4850
_diffrn_standards_number 24134
_exptl_absorpt_coefficient_mu 1.435
_exptl_absorpt_correction_T_max 1.00000
_exptl_absorpt_correction_T_min 0.53061
_exptl_absorpt_correction_type multi-scan
_exptl_absorpt_process_details
;
CrysAlisPro, Agilent Technologies,
Version 1.171.37.35 (release 13-08-2014 CrysAlis171 .NET)
(compiled Aug 13 2014,18:06:01)
Empirical absorption correction using spherical harmonics,
 implemented in SCALE3 ABSPACK scaling algorithm.
;
_exptl_crystal_colour colourless
_exptl_crystal_density_diffrn 1.420
_exptl_crystal_density_method 'not measured'
_exptl_crystal_description block
_exptl_crystal_F_000 932
_exptl_crystal_size_max 0.18
_exptl_crystal_size_mid 0.14
_exptl_crystal_size_min 0.07
_refine_diff_density_max 1.814
_refine_diff_density_min -0.947
_refine_diff_density_rms 0.137
_refine_ls_extinction_method none
_refine_ls_goodness_of_fit_ref 1.058
_refine_ls_hydrogen_treatment constr
_refine_ls_matrix_type full
_refine_ls_number_parameters 431
_refine_ls_number_reflns 8167
_refine_ls_number_restraints 1
_refine_ls_restrained_S_all 1.058
_refine_ls_R_factor_all 0.0862
_refine_ls_R_factor_gt 0.0575
_refine_ls_shift/su_max 0.000
_refine_ls_shift/su_mean 0.000
_refine_ls_structure_factor_coef Fsqd
_refine_ls_weighting_details 'calc w=1/[\s^2^(Fo^2^)+(0.0833P)^2^+3.4902P] where P=(Fo^2^+2Fc^2^)/3'
_refine_ls_weighting_scheme calc
_refine_ls_wR_factor_gt 0.1425
_refine_ls_wR_factor_ref 0.1660
_reflns_number_gt 5891
_reflns_number_total 8167
_reflns_threshold_expression >2sigma(I)
_cod_data_source_file c6dt02039a2.cif
_cod_data_source_block 150708-1
_cod_depositor_comments
;
Adding full bibliography for 7039448--7039452.cif.

2018-10-22
Z value and formula fixed to values more according to usual
chemical conventions.                 miguel
;
_cod_original_formula_sum 'C64 H112 N16 P8 Sb4'
_cod_original_formula_weight 1840.46
_cod_original_formula_units_Z 1
_cod_database_code 7039451

loop_
_symmetry_equiv_pos_as_xyz
'x, y, z'
'-x, -y, -z'

loop_
_atom_site_label
_atom_site_type_symbol
_atom_site_fract_x
_atom_site_fract_y
_atom_site_fract_z
_atom_site_U_iso_or_equiv
_atom_site_adp_type
_atom_site_occupancy
_atom_site_symmetry_multiplicity
_atom_site_calc_flag
_atom_site_refinement_flags
C1 C 0.6768(11) 0.7793(6) -0.1884(5) 0.091(3) Uani 1 1 d .
H1A H 0.6301 0.8368 -0.1983 0.137 Uiso 1 1 calc R
H1B H 0.6457 0.7337 -0.2370 0.137 Uiso 1 1 calc R
H1C H 0.7685 0.7961 -0.1849 0.137 Uiso 1 1 calc R
C2 C 0.6551(7) 0.7342(5) -0.1016(5) 0.0523(17) Uani 1 1 d .
H2 H 0.5608 0.7219 -0.1046 0.063 Uiso 1 1 calc R
C3 C 0.7164(10) 0.6379(6) -0.0915(6) 0.086(3) Uani 1 1 d .
H3A H 0.8086 0.6484 -0.0902 0.129 Uiso 1 1 calc R
H3B H 0.6774 0.5955 -0.1412 0.129 Uiso 1 1 calc R
H3C H 0.7023 0.6087 -0.0369 0.129 Uiso 1 1 calc R
C4 C 0.7087(6) 0.8030(5) -0.0246(4) 0.0458(15) Uani 1 1 d .
C5 C 0.8186(6) 0.9077(5) 0.0995(5) 0.0494(16) Uani 1 1 d .
C6 C 0.9014(7) 0.9671(6) 0.1755(5) 0.0598(19) Uani 1 1 d .
H6 H 0.8528 1.0216 0.1891 0.072 Uiso 1 1 calc R
C7 C 0.9317(10) 0.9062(8) 0.2584(6) 0.096(3) Uani 1 1 d .
H7A H 0.8519 0.8856 0.2776 0.144 Uiso 1 1 calc R
H7B H 0.9881 0.9443 0.3053 0.144 Uiso 1 1 calc R
H7C H 0.9744 0.8502 0.2449 0.144 Uiso 1 1 calc R
C8 C 1.0293(8) 1.0080(7) 0.1494(7) 0.087(3) Uani 1 1 d .
H8A H 1.0722 0.9559 0.1282 0.130 Uiso 1 1 calc R
H8B H 1.0853 1.0390 0.2007 0.130 Uiso 1 1 calc R
H8C H 1.0103 1.0545 0.1031 0.130 Uiso 1 1 calc R
C9 C 0.5630(11) 0.9241(9) 0.3123(7) 0.117(4) Uani 1 1 d .
H9A H 0.5754 0.8603 0.3357 0.176 Uiso 1 1 calc R
H9B H 0.5946 0.9719 0.3590 0.176 Uiso 1 1 calc R
H9C H 0.6103 0.9342 0.2646 0.176 Uiso 1 1 calc R
C10 C 0.3371(13) 0.8979(10) 0.3434(6) 0.129(5) Uani 1 1 d .
H10A H 0.2469 0.9045 0.3179 0.193 Uiso 1 1 calc R
H10B H 0.3612 0.9360 0.3978 0.193 Uiso 1 1 calc R
H10C H 0.3497 0.8308 0.3560 0.193 Uiso 1 1 calc R
C11 C 0.4215(9) 0.9330(6) 0.2779(5) 0.070(2) Uani 1 1 d .
H11 H 0.4094 1.0022 0.2684 0.084 Uiso 1 1 calc R
C12 C 0.3781(7) 0.8809(4) 0.1885(4) 0.0456(15) Uani 1 1 d .
C13 C 0.3055(6) 0.7835(5) 0.0533(4) 0.0426(14) Uani 1 1 d .
C14 C 0.2522(7) 0.7163(5) -0.0266(4) 0.0493(16) Uani 1 1 d .
H14 H 0.3232 0.7086 -0.0593 0.059 Uiso 1 1 calc R
C15 C 0.2080(12) 0.6161(6) 0.0022(7) 0.106(4) Uani 1 1 d .
H15A H 0.2782 0.5907 0.0435 0.159 Uiso 1 1 calc R
H15B H 0.1839 0.5735 -0.0493 0.159 Uiso 1 1 calc R
H15C H 0.1342 0.6209 0.0305 0.159 Uiso 1 1 calc R
C16 C 0.1438(9) 0.7591(6) -0.0888(5) 0.072(2) Uani 1 1 d .
H16A H 0.0714 0.7651 -0.0591 0.108 Uiso 1 1 calc R
H16B H 0.1166 0.7177 -0.1409 0.108 Uiso 1 1 calc R
H16C H 0.1737 0.8222 -0.1062 0.108 Uiso 1 1 calc R
C17 C 0.5772(13) 0.5643(8) 0.1312(6) 0.110(4) Uani 1 1 d .
H17A H 0.6659 0.5602 0.1240 0.165 Uiso 1 1 calc R
H17B H 0.5404 0.6170 0.0969 0.165 Uiso 1 1 calc R
H17C H 0.5271 0.5046 0.1106 0.165 Uiso 1 1 calc R
C18 C 0.5743(8) 0.5817(6) 0.2285(5) 0.065(2) Uani 1 1 d .
H18 H 0.4861 0.5983 0.2328 0.078 Uiso 1 1 calc R
C19 C 0.6664(13) 0.6655(7) 0.2636(7) 0.109(4) Uani 1 1 d .
H19A H 0.6637 0.6770 0.3254 0.163 Uiso 1 1 calc R
H19B H 0.6420 0.7221 0.2301 0.163 Uiso 1 1 calc R
H19C H 0.7533 0.6519 0.2581 0.163 Uiso 1 1 calc R
C20 C 0.6025(7) 0.4932(5) 0.2820(4) 0.0492(16) Uani 1 1 d .
C21 C 0.6622(7) 0.3459(5) 0.3579(5) 0.0560(18) Uani 1 1 d .
C22 C 0.7046(11) 0.2489(6) 0.3969(6) 0.085(3) Uani 1 1 d U
H22 H 0.7730 0.2619 0.4502 0.103 Uiso 1 1 calc R
C23 C 0.5930(17) 0.1894(8) 0.4230(10) 0.162(7) Uani 1 1 d U
H23A H 0.5737 0.2163 0.4769 0.243 Uiso 1 1 calc R
H23B H 0.6160 0.1238 0.4329 0.243 Uiso 1 1 calc R
H23C H 0.5175 0.1900 0.3760 0.243 Uiso 1 1 calc R
C24 C 0.7598(10) 0.1917(7) 0.3290(8) 0.099(3) Uani 1 1 d .
H24A H 0.7957 0.1347 0.3564 0.148 Uiso 1 1 calc R
H24B H 0.8272 0.2314 0.3088 0.148 Uiso 1 1 calc R
H24C H 0.6913 0.1728 0.2791 0.148 Uiso 1 1 calc R
C25 C 0.9204(15) 0.3789(8) 0.6450(8) 0.140(6) Uani 1 1 d .
H25A H 0.8652 0.3688 0.5872 0.209 Uiso 1 1 calc R
H25B H 0.9308 0.3177 0.6740 0.209 Uiso 1 1 calc R
H25C H 1.0044 0.4076 0.6383 0.209 Uiso 1 1 calc R
C26 C 0.8592(8) 0.4456(6) 0.7006(6) 0.067(2) Uani 1 1 d .
H26 H 0.7797 0.4110 0.7135 0.080 Uiso 1 1 calc R
C27 C 0.9505(10) 0.4676(7) 0.7875(6) 0.089(3) Uani 1 1 d .
H27A H 1.0278 0.5039 0.7769 0.134 Uiso 1 1 calc R
H27B H 0.9738 0.4080 0.8161 0.134 Uiso 1 1 calc R
H27C H 0.9085 0.5053 0.8255 0.134 Uiso 1 1 calc R
C28 C 0.8200(7) 0.5336(5) 0.6489(5) 0.0544(17) Uani 1 1 d .
C29 C 0.7808(7) 0.6819(5) 0.5688(5) 0.0546(17) Uani 1 1 d .
C30 C 0.7738(9) 0.7790(5) 0.5254(5) 0.069(2) Uani 1 1 d .
H30 H 0.6913 0.7779 0.4821 0.082 Uiso 1 1 calc R
C31 C 0.7746(19) 0.8582(7) 0.5917(8) 0.165(7) Uani 1 1 d .
H31A H 0.6959 0.8510 0.6156 0.247 Uiso 1 1 calc R
H31B H 0.7794 0.9198 0.5631 0.247 Uiso 1 1 calc R
H31C H 0.8489 0.8552 0.6392 0.247 Uiso 1 1 calc R
C32 C 0.8842(13) 0.7996(9) 0.4755(8) 0.125(4) Uani 1 1 d .
H32A H 0.9663 0.7986 0.5162 0.187 Uiso 1 1 calc R
H32B H 0.8774 0.8625 0.4492 0.187 Uiso 1 1 calc R
H32C H 0.8789 0.7510 0.4293 0.187 Uiso 1 1 calc R
N1 N 0.3750(5) 0.8657(4) 0.0418(3) 0.0428(12) Uani 1 1 d .
N2 N 0.4156(5) 0.9217(4) 0.1184(3) 0.0458(13) Uani 1 1 d .
N3 N 0.7065(5) 0.9404(4) 0.0593(3) 0.0465(13) Uani 1 1 d .
N4 N 0.6436(5) 0.8798(4) -0.0126(3) 0.0455(13) Uani 1 1 d .
N5 N 0.5718(5) 0.4881(4) 0.3636(4) 0.0485(13) Uani 1 1 d .
N6 N 0.6062(6) 0.4043(4) 0.4070(4) 0.0516(14) Uani 1 1 d .
N7 N 0.6844(5) 0.6138(4) 0.5461(4) 0.0489(13) Uani 1 1 d .
N8 N 0.7073(5) 0.5287(4) 0.5914(4) 0.0481(13) Uani 1 1 d .
P1 P 0.6778(2) 0.39209(17) 0.25409(14) 0.0676(6) Uani 1 1 d .
P2 P 0.2858(2) 0.76900(14) 0.16291(13) 0.0623(5) Uani 1 1 d .
P3 P 0.8552(2) 0.79829(15) 0.05267(15) 0.0624(5) Uani 1 1 d .
P4 P 0.9091(2) 0.64559(17) 0.65159(17) 0.0775(7) Uani 1 1 d .
Sb1 Sb 0.45052(4) 0.93856(3) -0.07162(3) 0.04345(15) Uani 1 1 d .
Sb2 Sb 0.46917(4) 0.57981(3) 0.44960(3) 0.04751(16) Uani 1 1 d .

loop_
_atom_site_aniso_label
_atom_site_aniso_U_11
_atom_site_aniso_U_22
_atom_site_aniso_U_33
_atom_site_aniso_U_23
_atom_site_aniso_U_13
_atom_site_aniso_U_12
C1 0.159(10) 0.058(5) 0.055(5) -0.011(4) 0.021(6) -0.004(6)
C2 0.065(4) 0.039(4) 0.056(4) -0.005(3) 0.021(3) 0.003(3)
C3 0.121(8) 0.051(5) 0.084(6) -0.015(4) 0.014(6) 0.014(5)
C4 0.052(4) 0.040(4) 0.048(4) 0.004(3) 0.018(3) 0.003(3)
C5 0.043(4) 0.051(4) 0.052(4) 0.003(3) 0.005(3) 0.001(3)
C6 0.061(5) 0.060(5) 0.053(4) -0.008(3) 0.000(3) -0.001(4)
C7 0.110(8) 0.110(8) 0.058(5) 0.014(5) -0.003(5) -0.020(6)
C8 0.070(6) 0.087(7) 0.092(7) 0.000(5) -0.003(5) -0.019(5)
C9 0.120(9) 0.152(11) 0.066(6) -0.036(7) -0.017(6) 0.012(8)
C10 0.160(11) 0.177(13) 0.055(6) -0.029(7) 0.040(7) 0.000(10)
C11 0.123(8) 0.043(4) 0.042(4) -0.005(3) 0.004(4) 0.015(4)
C12 0.064(4) 0.034(3) 0.041(3) 0.001(3) 0.012(3) 0.010(3)
C13 0.048(4) 0.037(3) 0.043(3) -0.002(3) 0.008(3) 0.003(3)
C14 0.059(4) 0.039(4) 0.049(4) -0.012(3) 0.012(3) -0.009(3)
C15 0.164(11) 0.046(5) 0.093(7) 0.002(5) -0.002(7) -0.029(6)
C16 0.084(6) 0.060(5) 0.066(5) -0.016(4) 0.005(4) 0.001(4)
C17 0.171(11) 0.100(8) 0.062(6) 0.016(5) 0.033(7) -0.004(8)
C18 0.079(5) 0.063(5) 0.059(5) 0.012(4) 0.029(4) 0.014(4)
C19 0.169(11) 0.064(6) 0.087(7) 0.010(5) 0.012(7) -0.005(7)
C20 0.058(4) 0.048(4) 0.043(4) -0.002(3) 0.014(3) -0.002(3)
C21 0.062(4) 0.050(4) 0.055(4) -0.013(3) 0.006(3) 0.009(3)
C22 0.129(8) 0.054(5) 0.067(5) -0.014(4) -0.008(5) 0.037(5)
C23 0.290(18) 0.072(8) 0.175(13) 0.046(8) 0.153(14) 0.053(9)
C24 0.109(8) 0.055(6) 0.135(9) -0.016(6) 0.028(7) 0.012(5)
C25 0.201(14) 0.091(9) 0.115(9) 0.000(7) -0.020(9) 0.069(9)
C26 0.058(5) 0.057(5) 0.078(5) 0.008(4) -0.005(4) 0.006(4)
C27 0.100(7) 0.091(7) 0.070(6) 0.014(5) -0.002(5) 0.001(6)
C28 0.051(4) 0.054(4) 0.056(4) 0.003(3) 0.003(3) 0.004(3)
C29 0.064(4) 0.045(4) 0.050(4) -0.006(3) 0.008(3) -0.011(3)
C30 0.089(6) 0.047(4) 0.062(5) 0.002(4) 0.001(4) -0.010(4)
C31 0.36(2) 0.050(6) 0.102(9) 0.009(6) 0.085(12) 0.024(10)
C32 0.165(12) 0.110(9) 0.098(8) 0.036(7) 0.033(8) -0.019(8)
N1 0.058(3) 0.032(3) 0.035(3) -0.005(2) 0.006(2) -0.005(2)
N2 0.062(3) 0.038(3) 0.034(3) -0.003(2) 0.005(2) -0.007(3)
N3 0.051(3) 0.043(3) 0.043(3) -0.005(2) 0.004(2) 0.004(3)
N4 0.049(3) 0.042(3) 0.044(3) -0.006(2) 0.008(2) 0.004(2)
N5 0.059(4) 0.041(3) 0.046(3) -0.005(2) 0.010(3) 0.006(3)
N6 0.073(4) 0.038(3) 0.044(3) 0.000(2) 0.009(3) 0.009(3)
N7 0.056(3) 0.041(3) 0.047(3) -0.001(2) 0.004(3) 0.006(3)
N8 0.049(3) 0.041(3) 0.050(3) 0.004(2) 0.000(3) 0.000(2)
P1 0.0865(15) 0.0688(14) 0.0517(11) -0.0089(10) 0.0204(10) 0.0169(12)
P2 0.0937(16) 0.0444(11) 0.0504(10) 0.0027(8) 0.0236(10) -0.0089(10)
P3 0.0598(12) 0.0537(12) 0.0724(13) -0.0029(10) 0.0055(10) 0.0158(10)
P4 0.0702(14) 0.0623(14) 0.0849(16) 0.0102(12) -0.0153(12) -0.0172(11)
Sb1 0.0542(3) 0.0383(3) 0.0353(2) -0.00758(17) 0.00482(18) -0.00250(19)
Sb2 0.0599(3) 0.0364(3) 0.0457(3) 0.00382(19) 0.0081(2) 0.0047(2)

loop_
_atom_type_symbol
_atom_type_description
_atom_type_scat_dispersion_real
_atom_type_scat_dispersion_imag
_atom_type_scat_source
C C 0.0033 0.0016 'International Tables Vol C Tables 4.2.6.8 and 6.1.1.4'
H H 0.0000 0.0000 'International Tables Vol C Tables 4.2.6.8 and 6.1.1.4'
N N 0.0061 0.0033 'International Tables Vol C Tables 4.2.6.8 and 6.1.1.4'
P P 0.1023 0.0942 'International Tables Vol C Tables 4.2.6.8 and 6.1.1.4'
Sb Sb -0.5866 1.5461 'International Tables Vol C Tables 4.2.6.8 and 6.1.1.4'

loop_
_geom_angle_atom_site_label_1
_geom_angle_atom_site_label_2
_geom_angle_atom_site_label_3
_geom_angle
_geom_angle_site_symmetry_1
_geom_angle_site_symmetry_3
C2 C1 H1A 109.5 . .
C2 C1 H1B 109.5 . .
H1A C1 H1B 109.5 . .
C2 C1 H1C 109.5 . .
H1A C1 H1C 109.5 . .
H1B C1 H1C 109.5 . .
C4 C2 C3 112.3(6) . .
C4 C2 C1 110.0(6) . .
C3 C2 C1 109.1(7) . .
C4 C2 H2 108.4 . .
C3 C2 H2 108.4 . .
C1 C2 H2 108.4 . .
C2 C3 H3A 109.5 . .
C2 C3 H3B 109.5 . .
H3A C3 H3B 109.5 . .
C2 C3 H3C 109.5 . .
H3A C3 H3C 109.5 . .
H3B C3 H3C 109.5 . .
N4 C4 C2 118.9(6) . .
N4 C4 P3 113.5(5) . .
C2 C4 P3 127.5(5) . .
N3 C5 C6 118.5(6) . .
N3 C5 P3 114.0(5) . .
C6 C5 P3 127.4(5) . .
C5 C6 C7 110.6(7) . .
C5 C6 C8 110.6(7) . .
C7 C6 C8 109.7(7) . .
C5 C6 H6 108.6 . .
C7 C6 H6 108.6 . .
C8 C6 H6 108.6 . .
C6 C7 H7A 109.5 . .
C6 C7 H7B 109.5 . .
H7A C7 H7B 109.5 . .
C6 C7 H7C 109.5 . .
H7A C7 H7C 109.5 . .
H7B C7 H7C 109.5 . .
C6 C8 H8A 109.5 . .
C6 C8 H8B 109.5 . .
H8A C8 H8B 109.5 . .
C6 C8 H8C 109.5 . .
H8A C8 H8C 109.5 . .
H8B C8 H8C 109.5 . .
C11 C9 H9A 109.5 . .
C11 C9 H9B 109.5 . .
H9A C9 H9B 109.5 . .
C11 C9 H9C 109.5 . .
H9A C9 H9C 109.5 . .
H9B C9 H9C 109.5 . .
C11 C10 H10A 109.5 . .
C11 C10 H10B 109.5 . .
H10A C10 H10B 109.5 . .
C11 C10 H10C 109.5 . .
H10A C10 H10C 109.5 . .
H10B C10 H10C 109.5 . .
C9 C11 C12 110.7(7) . .
C9 C11 C10 112.6(8) . .
C12 C11 C10 110.9(8) . .
C9 C11 H11 107.5 . .
C12 C11 H11 107.5 . .
C10 C11 H11 107.5 . .
N2 C12 C11 117.5(6) . .
N2 C12 P2 113.4(5) . .
C11 C12 P2 129.1(5) . .
N1 C13 C14 119.3(6) . .
N1 C13 P2 112.7(5) . .
C14 C13 P2 127.9(5) . .
C16 C14 C13 111.2(6) . .
C16 C14 C15 110.8(7) . .
C13 C14 C15 111.6(6) . .
C16 C14 H14 107.7 . .
C13 C14 H14 107.7 . .
C15 C14 H14 107.7 . .
C14 C15 H15A 109.5 . .
C14 C15 H15B 109.5 . .
H15A C15 H15B 109.5 . .
C14 C15 H15C 109.5 . .
H15A C15 H15C 109.5 . .
H15B C15 H15C 109.5 . .
C14 C16 H16A 109.5 . .
C14 C16 H16B 109.5 . .
H16A C16 H16B 109.5 . .
C14 C16 H16C 109.5 . .
H16A C16 H16C 109.5 . .
H16B C16 H16C 109.5 . .
C18 C17 H17A 109.5 . .
C18 C17 H17B 109.5 . .
H17A C17 H17B 109.5 . .
C18 C17 H17C 109.5 . .
H17A C17 H17C 109.5 . .
H17B C17 H17C 109.5 . .
C19 C18 C20 111.7(7) . .
C19 C18 C17 109.5(8) . .
C20 C18 C17 111.8(7) . .
C19 C18 H18 107.9 . .
C20 C18 H18 107.9 . .
C17 C18 H18 107.9 . .
C18 C19 H19A 109.5 . .
C18 C19 H19B 109.5 . .
H19A C19 H19B 109.5 . .
C18 C19 H19C 109.5 . .
H19A C19 H19C 109.5 . .
H19B C19 H19C 109.5 . .
N5 C20 C18 119.0(6) . .
N5 C20 P1 113.0(5) . .
C18 C20 P1 128.0(5) . .
N6 C21 C22 118.4(7) . .
N6 C21 P1 113.9(5) . .
C22 C21 P1 127.7(6) . .
C23 C22 C24 109.2(9) . .
C23 C22 C21 111.5(8) . .
C24 C22 C21 110.0(8) . .
C23 C22 H22 108.7 . .
C24 C22 H22 108.7 . .
C21 C22 H22 108.7 . .
C22 C23 H23A 109.5 . .
C22 C23 H23B 109.5 . .
H23A C23 H23B 109.5 . .
C22 C23 H23C 109.5 . .
H23A C23 H23C 109.5 . .
H23B C23 H23C 109.5 . .
C22 C24 H24A 109.5 . .
C22 C24 H24B 109.5 . .
H24A C24 H24B 109.5 . .
C22 C24 H24C 109.5 . .
H24A C24 H24C 109.5 . .
H24B C24 H24C 109.5 . .
C26 C25 H25A 109.5 . .
C26 C25 H25B 109.5 . .
H25A C25 H25B 109.5 . .
C26 C25 H25C 109.5 . .
H25A C25 H25C 109.5 . .
H25B C25 H25C 109.5 . .
C27 C26 C28 113.9(7) . .
C27 C26 C25 109.2(8) . .
C28 C26 C25 110.0(8) . .
C27 C26 H26 107.9 . .
C28 C26 H26 107.9 . .
C25 C26 H26 107.9 . .
C26 C27 H27A 109.5 . .
C26 C27 H27B 109.5 . .
H27A C27 H27B 109.5 . .
C26 C27 H27C 109.5 . .
H27A C27 H27C 109.5 . .
H27B C27 H27C 109.5 . .
N8 C28 C26 118.9(7) . .
N8 C28 P4 113.6(5) . .
C26 C28 P4 127.4(6) . .
N7 C29 C30 120.2(7) . .
N7 C29 P4 113.4(5) . .
C30 C29 P4 126.4(6) . .
C31 C30 C29 111.5(7) . .
C31 C30 C32 109.8(10) . .
C29 C30 C32 111.6(8) . .
C31 C30 H30 108.0 . .
C29 C30 H30 108.0 . .
C32 C30 H30 108.0 . .
C30 C31 H31A 109.5 . .
C30 C31 H31B 109.5 . .
H31A C31 H31B 109.5 . .
C30 C31 H31C 109.5 . .
H31A C31 H31C 109.5 . .
H31B C31 H31C 109.5 . .
C30 C32 H32A 109.5 . .
C30 C32 H32B 109.5 . .
H32A C32 H32B 109.5 . .
C30 C32 H32C 109.5 . .
H32A C32 H32C 109.5 . .
H32B C32 H32C 109.5 . .
C13 N1 N2 114.1(5) . .
C13 N1 Sb1 136.6(4) . .
N2 N1 Sb1 109.2(4) . .
C12 N2 N1 112.2(5) . .
C12 N2 Sb1 143.3(4) . 2_675
N1 N2 Sb1 104.4(4) . 2_675
C5 N3 N4 111.9(5) . .
C5 N3 Sb1 143.4(4) . 2_675
N4 N3 Sb1 104.3(3) . 2_675
C4 N4 N3 113.3(5) . .
C4 N4 Sb1 137.8(4) . .
N3 N4 Sb1 108.7(4) . .
C20 N5 N6 113.2(5) . .
C20 N5 Sb2 136.9(4) . .
N6 N5 Sb2 109.8(4) . .
C21 N6 N5 112.3(6) . .
C21 N6 Sb2 144.0(5) . 2_666
N5 N6 Sb2 103.6(4) . 2_666
C29 N7 N8 112.7(6) . .
C29 N7 Sb2 143.0(5) . .
N8 N7 Sb2 104.3(4) . .
C28 N8 N7 113.2(6) . .
C28 N8 Sb2 137.6(5) . 2_666
N7 N8 Sb2 109.1(4) . 2_666
C20 P1 C21 87.6(3) . .
C13 P2 C12 87.6(3) . .
C4 P3 C5 87.2(3) . .
C28 P4 C29 87.0(3) . .
N1 Sb1 N4 85.88(19) . .
N1 Sb1 N3 85.17(19) . 2_675
N4 Sb1 N3 146.85(17) . 2_675
N1 Sb1 N2 146.41(16) . 2_675
N4 Sb1 N2 85.56(19) . 2_675
N3 Sb1 N2 84.49(18) 2_675 2_675
N1 Sb1 Sb1 76.80(12) . 2_675
N4 Sb1 Sb1 76.27(13) . 2_675
N3 Sb1 Sb1 70.62(12) 2_675 2_675
N2 Sb1 Sb1 69.62(11) 2_675 2_675
N5 Sb2 N8 86.4(2) . 2_666
N5 Sb2 N7 86.47(19) . .
N8 Sb2 N7 146.54(17) 2_666 .
N5 Sb2 N6 146.55(18) . 2_666
N8 Sb2 N6 85.9(2) 2_666 2_666
N7 Sb2 N6 82.32(19) . 2_666
N5 Sb2 Sb2 75.71(14) . 2_666
N8 Sb2 Sb2 75.63(13) 2_666 2_666
N7 Sb2 Sb2 70.93(13) . 2_666
N6 Sb2 Sb2 70.84(12) 2_666 2_666

loop_
_geom_bond_atom_site_label_1
_geom_bond_atom_site_label_2
_geom_bond_distance
_geom_bond_site_symmetry_2
C1 C2 1.515(11) .
C1 H1A 0.9600 .
C1 H1B 0.9600 .
C1 H1C 0.9600 .
C2 C4 1.500(9) .
C2 C3 1.514(10) .
C2 H2 0.9800 .
C3 H3A 0.9600 .
C3 H3B 0.9600 .
C3 H3C 0.9600 .
C4 N4 1.330(8) .
C4 P3 1.750(7) .
C5 N3 1.327(8) .
C5 C6 1.503(10) .
C5 P3 1.764(7) .
C6 C7 1.519(11) .
C6 C8 1.535(12) .
C6 H6 0.9800 .
C7 H7A 0.9600 .
C7 H7B 0.9600 .
C7 H7C 0.9600 .
C8 H8A 0.9600 .
C8 H8B 0.9600 .
C8 H8C 0.9600 .
C9 C11 1.486(13) .
C9 H9A 0.9600 .
C9 H9B 0.9600 .
C9 H9C 0.9600 .
C10 C11 1.514(14) .
C10 H10A 0.9600 .
C10 H10B 0.9600 .
C10 H10C 0.9600 .
C11 C12 1.510(9) .
C11 H11 0.9800 .
C12 N2 1.323(8) .
C12 P2 1.759(7) .
C13 N1 1.333(8) .
C13 C14 1.517(9) .
C13 P2 1.733(6) .
C14 C16 1.493(10) .
C14 C15 1.520(10) .
C14 H14 0.9800 .
C15 H15A 0.9600 .
C15 H15B 0.9600 .
C15 H15C 0.9600 .
C16 H16A 0.9600 .
C16 H16B 0.9600 .
C16 H16C 0.9600 .
C17 C18 1.507(12) .
C17 H17A 0.9600 .
C17 H17B 0.9600 .
C17 H17C 0.9600 .
C18 C19 1.477(13) .
C18 C20 1.490(10) .
C18 H18 0.9800 .
C19 H19A 0.9600 .
C19 H19B 0.9600 .
C19 H19C 0.9600 .
C20 N5 1.343(8) .
C20 P1 1.740(7) .
C21 N6 1.332(9) .
C21 C22 1.531(11) .
C21 P1 1.742(8) .
C22 C23 1.495(16) .
C22 C24 1.519(13) .
C22 H22 0.9800 .
C23 H23A 0.9600 .
C23 H23B 0.9600 .
C23 H23C 0.9600 .
C24 H24A 0.9600 .
C24 H24B 0.9600 .
C24 H24C 0.9600 .
C25 C26 1.502(14) .
C25 H25A 0.9600 .
C25 H25B 0.9600 .
C25 H25C 0.9600 .
C26 C27 1.492(11) .
C26 C28 1.493(10) .
C26 H26 0.9800 .
C27 H27A 0.9600 .
C27 H27B 0.9600 .
C27 H27C 0.9600 .
C28 N8 1.324(8) .
C28 P4 1.741(8) .
C29 N7 1.319(9) .
C29 C30 1.500(10) .
C29 P4 1.762(7) .
C30 C31 1.480(13) .
C30 C32 1.510(14) .
C30 H30 0.9800 .
C31 H31A 0.9600 .
C31 H31B 0.9600 .
C31 H31C 0.9600 .
C32 H32A 0.9600 .
C32 H32B 0.9600 .
C32 H32C 0.9600 .
N1 N2 1.373(7) .
N1 Sb1 2.248(5) .
N2 Sb1 2.488(5) 2_675
N3 N4 1.401(7) .
N3 Sb1 2.456(5) 2_675
N4 Sb1 2.258(5) .
N5 N6 1.374(7) .
N5 Sb2 2.275(5) .
N6 Sb2 2.474(6) 2_666
N7 N8 1.380(7) .
N7 Sb2 2.453(5) .
N8 Sb2 2.276(5) 2_666
Sb1 N3 2.456(5) 2_675
Sb1 N2 2.488(5) 2_675
Sb1 Sb1 2.7451(8) 2_675
Sb2 N8 2.276(5) 2_666
Sb2 N6 2.474(6) 2_666
Sb2 Sb2 2.7407(8) 2_666

loop_
_geom_torsion_atom_site_label_1
_geom_torsion_atom_site_label_2
_geom_torsion_atom_site_label_3
_geom_torsion_atom_site_label_4
_geom_torsion
_geom_torsion_site_symmetry_1
_geom_torsion_site_symmetry_4
C3 C2 C4 N4 -163.7(7) . .
C1 C2 C4 N4 74.5(9) . .
C3 C2 C4 P3 19.0(9) . .
C1 C2 C4 P3 -102.8(7) . .
N3 C5 C6 C7 125.3(8) . .
P3 C5 C6 C7 -57.2(10) . .
N3 C5 C6 C8 -112.9(8) . .
P3 C5 C6 C8 64.6(9) . .
C9 C11 C12 N2 -73.3(9) . .
C10 C11 C12 N2 161.0(8) . .
C9 C11 C12 P2 104.8(9) . .
C10 C11 C12 P2 -20.9(11) . .
N1 C13 C14 C16 -70.8(8) . .
P2 C13 C14 C16 107.9(7) . .
N1 C13 C14 C15 165.0(7) . .
P2 C13 C14 C15 -16.3(10) . .
C19 C18 C20 N5 73.6(10) . .
C17 C18 C20 N5 -163.3(8) . .
C19 C18 C20 P1 -104.2(9) . .
C17 C18 C20 P1 18.9(11) . .
N6 C21 C22 C23 56.0(11) . .
P1 C21 C22 C23 -124.0(9) . .
N6 C21 C22 C24 177.3(8) . .
P1 C21 C22 C24 -2.7(12) . .
C27 C26 C28 N8 -154.5(8) . .
C25 C26 C28 N8 82.5(10) . .
C27 C26 C28 P4 27.9(11) . .
C25 C26 C28 P4 -95.0(10) . .
N7 C29 C30 C31 118.0(11) . .
P4 C29 C30 C31 -61.6(12) . .
N7 C29 C30 C32 -118.9(9) . .
P4 C29 C30 C32 61.5(10) . .
C14 C13 N1 N2 178.6(5) . .
P2 C13 N1 N2 -0.3(7) . .
C14 C13 N1 Sb1 -3.4(9) . .
P2 C13 N1 Sb1 177.7(4) . .
C11 C12 N2 N1 177.4(6) . .
P2 C12 N2 N1 -1.0(7) . .
C11 C12 N2 Sb1 3.5(11) . 2_675
P2 C12 N2 Sb1 -174.9(4) . 2_675
C13 N1 N2 C12 0.8(8) . .
Sb1 N1 N2 C12 -177.7(4) . .
C13 N1 N2 Sb1 177.1(4) . 2_675
Sb1 N1 N2 Sb1 -1.5(4) . 2_675
C6 C5 N3 N4 177.1(6) . .
P3 C5 N3 N4 -0.7(7) . .
C6 C5 N3 Sb1 -12.2(11) . 2_675
P3 C5 N3 Sb1 170.0(5) . 2_675
C2 C4 N4 N3 -177.6(5) . .
P3 C4 N4 N3 0.0(7) . .
C2 C4 N4 Sb1 6.7(10) . .
P3 C4 N4 Sb1 -175.7(4) . .
C5 N3 N4 C4 0.5(8) . .
Sb1 N3 N4 C4 -173.8(4) 2_675 .
C5 N3 N4 Sb1 177.4(4) . .
Sb1 N3 N4 Sb1 3.1(4) 2_675 .
C18 C20 N5 N6 -178.2(6) . .
P1 C20 N5 N6 -0.1(8) . .
C18 C20 N5 Sb2 4.7(11) . .
P1 C20 N5 Sb2 -177.2(4) . .
C22 C21 N6 N5 -179.3(7) . .
P1 C21 N6 N5 0.7(8) . .
C22 C21 N6 Sb2 -1.8(13) . 2_666
P1 C21 N6 Sb2 178.2(5) . 2_666
C20 N5 N6 C21 -0.4(8) . .
Sb2 N5 N6 C21 177.5(5) . .
C20 N5 N6 Sb2 -178.8(5) . 2_666
Sb2 N5 N6 Sb2 -1.0(4) . 2_666
C30 C29 N7 N8 179.1(7) . .
P4 C29 N7 N8 -1.2(8) . .
C30 C29 N7 Sb2 -1.1(12) . .
P4 C29 N7 Sb2 178.6(4) . .
C26 C28 N8 N7 -178.2(6) . .
P4 C28 N8 N7 -0.3(8) . .
C26 C28 N8 Sb2 6.3(11) . 2_666
P4 C28 N8 Sb2 -175.8(4) . 2_666
C29 N7 N8 C28 1.0(8) . .
Sb2 N7 N8 C28 -178.9(5) . .
C29 N7 N8 Sb2 177.7(5) . 2_666
Sb2 N7 N8 Sb2 -2.1(4) . 2_666
N5 C20 P1 C21 0.4(6) . .
C18 C20 P1 C21 178.3(7) . .
N6 C21 P1 C20 -0.6(6) . .
C22 C21 P1 C20 179.4(8) . .
N1 C13 P2 C12 -0.2(5) . .
C14 C13 P2 C12 -179.0(6) . .
N2 C12 P2 C13 0.7(5) . .
C11 C12 P2 C13 -177.5(7) . .
N4 C4 P3 C5 -0.3(5) . .
C2 C4 P3 C5 177.1(6) . .
N3 C5 P3 C4 0.6(5) . .
C6 C5 P3 C4 -177.0(7) . .
N8 C28 P4 C29 -0.3(6) . .
C26 C28 P4 C29 177.4(8) . .
N7 C29 P4 C28 0.8(6) . .
C30 C29 P4 C28 -179.5(7) . .
C13 N1 Sb1 N4 -99.9(6) . .
N2 N1 Sb1 N4 78.2(4) . .
C13 N1 Sb1 N3 112.0(6) . 2_675
N2 N1 Sb1 N3 -69.9(4) . 2_675
C13 N1 Sb1 N2 -175.5(5) . 2_675
N2 N1 Sb1 N2 2.6(7) . 2_675
C13 N1 Sb1 Sb1 -176.8(6) . 2_675
N2 N1 Sb1 Sb1 1.3(3) . 2_675
C4 N4 Sb1 N1 95.6(7) . .
N3 N4 Sb1 N1 -80.2(4) . .
C4 N4 Sb1 N3 170.3(5) . 2_675
N3 N4 Sb1 N3 -5.5(7) . 2_675
C4 N4 Sb1 N2 -116.9(7) . 2_675
N3 N4 Sb1 N2 67.3(4) . 2_675
C4 N4 Sb1 Sb1 173.0(7) . 2_675
N3 N4 Sb1 Sb1 -2.8(4) . 2_675
C20 N5 Sb2 N8 101.9(7) . 2_666
N6 N5 Sb2 N8 -75.2(4) . 2_666
C20 N5 Sb2 N7 -110.8(7) . .
N6 N5 Sb2 N7 72.1(4) . .
C20 N5 Sb2 N6 178.9(6) . 2_666
N6 N5 Sb2 N6 1.7(7) . 2_666
C20 N5 Sb2 Sb2 178.0(7) . 2_666
N6 N5 Sb2 Sb2 0.9(4) . 2_666
C29 N7 Sb2 N5 105.9(8) . .
N8 N7 Sb2 N5 -74.3(4) . .
C29 N7 Sb2 N8 -176.1(7) . 2_666
N8 N7 Sb2 N8 3.6(7) . 2_666
C29 N7 Sb2 N6 -105.7(8) . 2_666
N8 N7 Sb2 N6 74.1(4) . 2_666
C29 N7 Sb2 Sb2 -178.0(8) . 2_666
N8 N7 Sb2 Sb2 1.8(3) . 2_666
